data_7016361
loop_
_publ_author_name
'Wagner, Michael'
'Dorogov, Konstantin'
'Sch\"urmann, Markus'
'Jurkschat, Klaus'

_publ_section_title
;
 Intramolecularly coordinated heteroleptic organostannylene tungsten
 pentacarbonyl complexes
 4-tBu-2,6-[P(O)(OiPr)(2)](2)C(6)H(2)Sn(X)W(CO)(5) (X = Cl, F, PPh(2),
 PPh(2)[W(CO)(5)]). Syntheses and reactivity.
;
_journal_issue 35
_journal_name_full 'Dalton transactions (Cambridge, England : 2003)'
_journal_page_first 8839
_journal_page_last 8848
_journal_paper_doi 10.1039/c1dt10321k
_journal_volume 40
_journal_year 2011
_chemical_formula_moiety 'C44 H49 O16 P3 Sn W2, C7 H8'
_chemical_formula_sum 'C51 H57 O16 P3 Sn W2'
_chemical_formula_weight 1505.27
_chemical_name_systematic
;
?
;
_space_group_IT_number 14
_symmetry_cell_setting monoclinic
_symmetry_space_group_name_Hall '-P 2ybc'
_symmetry_space_group_name_H-M 'P 1 21/c 1'
_atom_sites_solution_hydrogens geom
_atom_sites_solution_primary direct
_atom_sites_solution_secondary difmap
_audit_creation_method SHELXL-97
_cell_angle_alpha 90.00
_cell_angle_beta 90.595(2)
_cell_angle_gamma 90.00
_cell_formula_units_Z 4
_cell_length_a 20.8155(6)
_cell_length_b 12.6552(3)
_cell_length_c 21.8652(5)
_cell_measurement_reflns_used 27819
_cell_measurement_temperature 173(1)
_cell_measurement_theta_max 29.11
_cell_measurement_theta_min 2.09
_cell_volume 5759.5(3)
_computing_cell_refinement
;
CrysAlis RED (Oxford Diffraction, 2008)
;
_computing_data_collection
;
CrysAlis CCD (Oxford Diffraction, 2008)
;
_computing_data_reduction
;
CrysAlis RED (Oxford Diffraction, 2008)
;
_computing_molecular_graphics 'SHELXTL-Plus (Sheldrick, 1991)'
_computing_publication_material 'SHELXL-97 (Sheldrick, 1997)'
_computing_structure_refinement 'SHELXL-97 (Sheldrick, 1997)'
_computing_structure_solution 'SHELXS-97 (Sheldrick, 1990)'
_diffrn_ambient_temperature 173(1)
_diffrn_detector_area_resol_mean 16.0560
_diffrn_measured_fraction_theta_full 0.998
_diffrn_measured_fraction_theta_max 0.998
_diffrn_measurement_device_type 'Xcalibur2 CCD diffractometer'
_diffrn_measurement_method
;
486 frames via \w-rotation (\D\w = 1\%) and two times 30 s
per frame (8 sets at different \k-angles)
;
_diffrn_radiation_monochromator graphite
_diffrn_radiation_source 'fine-focus sealed tube'
_diffrn_radiation_type MoK\a
_diffrn_radiation_wavelength 0.71073
_diffrn_reflns_av_R_equivalents 0.0361
_diffrn_reflns_av_sigmaI/netI 0.0385
_diffrn_reflns_limit_h_max 24
_diffrn_reflns_limit_h_min -25
_diffrn_reflns_limit_k_max 15
_diffrn_reflns_limit_k_min -15
_diffrn_reflns_limit_l_max 26
_diffrn_reflns_limit_l_min -26
_diffrn_reflns_number 48744
_diffrn_reflns_theta_full 25.50
_diffrn_reflns_theta_max 25.50
_diffrn_reflns_theta_min 2.10
_diffrn_standards_decay_% 0
_diffrn_standards_number 0
_exptl_absorpt_coefficient_mu 4.562
_exptl_absorpt_correction_T_max 1.000
_exptl_absorpt_correction_T_min 0.523
_exptl_absorpt_correction_type multi-scan
_exptl_absorpt_process_details
;
CrysAlis RED, Oxford Diffraction Ltd.,
Version 1.171.32.37 (release 24-10-2008 CrysAlis171 .NET)
(compiled Oct 24 2008,09:44:38)
Empirical absorption correction using spherical harmonics,
implemented in SCALE3 ABSPACK scaling algorithm.
;
_exptl_crystal_colour colourless
_exptl_crystal_density_diffrn 1.736
_exptl_crystal_density_method 'not measured'
_exptl_crystal_description plate
_exptl_crystal_F_000 2936
_exptl_crystal_size_max 0.26
_exptl_crystal_size_mid 0.22
_exptl_crystal_size_min 0.06
_refine_diff_density_max 1.637
_refine_diff_density_min -1.412
_refine_diff_density_rms 0.097
_refine_ls_extinction_method none
_refine_ls_goodness_of_fit_ref 0.947
_refine_ls_hydrogen_treatment constr
_refine_ls_matrix_type full
_refine_ls_number_parameters 627
_refine_ls_number_reflns 10716
_refine_ls_number_restraints 12
_refine_ls_restrained_S_all 0.947
_refine_ls_R_factor_all 0.0326
_refine_ls_R_factor_gt 0.0227
_refine_ls_shift/su_max 0.001
_refine_ls_shift/su_mean 0.000
_refine_ls_structure_factor_coef Fsqd
_refine_ls_weighting_details 'calc w=1/[\s^2^(Fo^2^)+(0.0304P)^2^+0.0000P] where P=(Fo^2^+2Fc^2^)/3'
_refine_ls_weighting_scheme calc
_refine_ls_wR_factor_gt 0.0520
_refine_ls_wR_factor_ref 0.0530
_reflns_number_gt 8588
_reflns_number_total 10716
_reflns_threshold_expression >2sigma(I)
_cod_data_source_file c1dt10321k.txt
_cod_data_source_block nox0164
_cod_original_sg_symbol_Hall -P2ybc
_cod_original_sg_symbol_H-M P21/c
_cod_database_code 7016361

loop_
_symmetry_equiv_pos_as_xyz
'x, y, z'
'-x, y+1/2, -z+1/2'
'-x, -y, -z'
'x, -y-1/2, z-1/2'

loop_
_atom_site_label
_atom_site_type_symbol
_atom_site_fract_x
_atom_site_fract_y
_atom_site_fract_z
_atom_site_U_iso_or_equiv
_atom_site_adp_type
_atom_site_occupancy
_atom_site_symmetry_multiplicity
_atom_site_calc_flag
_atom_site_refinement_flags
_atom_site_disorder_assembly
_atom_site_disorder_group
W1 W 0.156980(8) 0.141299(12) 0.063633(7) 0.01970(5) Uani 1 1 d . . .
W2 W 0.405937(8) 0.330295(12) 0.110276(7) 0.01733(5) Uani 1 1 d . . .
Sn1 Sn 0.245704(12) 0.113473(19) 0.157302(10) 0.01474(6) Uani 1 1 d . . .
P1 P 0.22518(5) 0.24827(8) 0.28424(4) 0.0183(2) Uani 1 1 d . . .
P2 P 0.24426(5) -0.14107(7) 0.19198(4) 0.0196(2) Uani 1 1 d . . .
P3 P 0.36832(5) 0.15457(7) 0.15577(4) 0.0154(2) Uani 1 1 d . . .
O1 O 0.23566(12) 0.26331(18) 0.21716(10) 0.0193(6) Uani 1 1 d . . .
O1' O 0.26999(12) 0.31274(19) 0.32760(10) 0.0208(6) Uani 1 1 d . . .
O1" O 0.15693(13) 0.2852(2) 0.30493(11) 0.0252(6) Uani 1 1 d . . .
O2 O 0.26162(13) -0.07121(19) 0.14014(10) 0.0204(6) Uani 1 1 d . . .
O2" O 0.17695(13) -0.1951(2) 0.18658(11) 0.0268(6) Uani 1 1 d . . .
O2' O 0.29190(14) -0.2356(2) 0.20126(12) 0.0281(7) Uani 1 1 d . . .
C1 C 0.23813(18) 0.0459(3) 0.24912(15) 0.0168(8) Uani 1 1 d . . .
C2 C 0.23634(18) 0.1112(3) 0.30069(16) 0.0184(8) Uani 1 1 d . . .
C3 C 0.23895(19) 0.0690(3) 0.35928(16) 0.0214(9) Uani 1 1 d . . .
H3A H 0.2380 0.1144 0.3927 0.026 Uiso 1 1 calc R . .
C4 C 0.2430(2) -0.0396(3) 0.36938(17) 0.0240(9) Uani 1 1 d . . .
C5 C 0.24249(19) -0.1041(3) 0.31821(16) 0.0224(9) Uani 1 1 d . . .
H5A H 0.2437 -0.1770 0.3233 0.027 Uiso 1 1 calc R . .
C6 C 0.24029(18) -0.0624(3) 0.25935(15) 0.0170(8) Uani 1 1 d . . .
C7 C 0.2495(2) -0.0825(3) 0.43497(17) 0.0312(10) Uani 1 1 d . . .
C8 C 0.1933(2) -0.0427(4) 0.47308(18) 0.0446(13) Uani 1 1 d . . .
H8A H 0.1934 0.0332 0.4736 0.067 Uiso 1 1 calc R . .
H8B H 0.1975 -0.0688 0.5141 0.067 Uiso 1 1 calc R . .
H8C H 0.1536 -0.0675 0.4555 0.067 Uiso 1 1 calc R . .
C9 C 0.2498(3) -0.2036(3) 0.4357(2) 0.0514(15) Uani 1 1 d . . .
H9A H 0.2876 -0.2290 0.4157 0.077 Uiso 1 1 calc R . .
H9B H 0.2123 -0.2295 0.4146 0.077 Uiso 1 1 calc R . .
H9C H 0.2496 -0.2282 0.4772 0.077 Uiso 1 1 calc R . .
C10 C 0.3124(2) -0.0426(3) 0.46282(18) 0.0345(11) Uani 1 1 d . . .
H10A H 0.3126 0.0333 0.4626 0.052 Uiso 1 1 calc R . .
H10B H 0.3477 -0.0685 0.4393 0.052 Uiso 1 1 calc R . .
H10C H 0.3164 -0.0675 0.5042 0.052 Uiso 1 1 calc R . .
O11 O 0.20702(18) -0.0728(3) 0.00465(15) 0.0559(10) Uani 1 1 d . . .
C11 C 0.1884(2) 0.0028(3) 0.02732(19) 0.0316(10) Uani 1 1 d . . .
O12 O 0.25561(15) 0.2644(3) -0.01910(13) 0.0419(8) Uani 1 1 d . . .
C12 C 0.2206(2) 0.2190(3) 0.01103(17) 0.0271(10) Uani 1 1 d . . .
O13 O 0.11605(16) 0.3655(2) 0.11581(15) 0.0456(8) Uani 1 1 d . . .
C13 C 0.13054(19) 0.2841(3) 0.09833(18) 0.0260(9) Uani 1 1 d . . .
O14 O 0.05946(17) 0.0293(3) 0.15343(17) 0.0593(10) Uani 1 1 d . . .
C14 C 0.0940(2) 0.0681(3) 0.1213(2) 0.0334(11) Uani 1 1 d . . .
O15 O 0.05575(17) 0.1568(3) -0.04281(15) 0.0603(11) Uani 1 1 d . . .
C15 C 0.0920(2) 0.1508(4) -0.0033(2) 0.0354(11) Uani 1 1 d . . .
O16 O 0.54812(15) 0.2418(2) 0.11340(14) 0.0425(8) Uani 1 1 d . . .
C16 C 0.4972(2) 0.2733(3) 0.11322(17) 0.0245(9) Uani 1 1 d . . .
O17 O 0.39503(15) 0.2286(2) -0.02198(12) 0.0362(7) Uani 1 1 d . . .
C17 C 0.39690(18) 0.2633(3) 0.02624(17) 0.0224(9) Uani 1 1 d . . .
O18 O 0.26381(14) 0.4236(2) 0.10828(13) 0.0333(7) Uani 1 1 d . . .
C18 C 0.3135(2) 0.3876(3) 0.10893(17) 0.0214(9) Uani 1 1 d . . .
O19 O 0.43477(17) 0.4596(2) 0.23182(13) 0.0440(9) Uani 1 1 d . . .
C19 C 0.4234(2) 0.4102(3) 0.18938(18) 0.0264(9) Uani 1 1 d . . .
O20 O 0.45179(14) 0.5357(2) 0.04231(13) 0.0342(7) Uani 1 1 d . . .
C20 C 0.43560(19) 0.4599(3) 0.06711(17) 0.0226(9) Uani 1 1 d . . .
C41 C 0.40297(18) 0.0465(3) 0.11134(16) 0.0180(8) Uani 1 1 d . . .
C42 C 0.4645(2) 0.0085(3) 0.12422(18) 0.0258(9) Uani 1 1 d . . .
H42A H 0.4877 0.0355 0.1573 0.031 Uiso 1 1 calc R . .
C43 C 0.4915(2) -0.0693(3) 0.08794(19) 0.0342(11) Uani 1 1 d . . .
H43A H 0.5325 -0.0942 0.0969 0.041 Uiso 1 1 calc R . .
C44 C 0.4577(2) -0.1100(3) 0.03874(19) 0.0359(11) Uani 1 1 d . . .
H44A H 0.4755 -0.1636 0.0153 0.043 Uiso 1 1 calc R . .
C45 C 0.3979(2) -0.0712(3) 0.02443(17) 0.0287(10) Uani 1 1 d . . .
H45A H 0.3759 -0.0968 -0.0097 0.034 Uiso 1 1 calc R . .
C46 C 0.3701(2) 0.0055(3) 0.06020(16) 0.0222(9) Uani 1 1 d . . .
H46A H 0.3293 0.0304 0.0504 0.027 Uiso 1 1 calc R . .
C51 C 0.39238(18) 0.1244(3) 0.23487(15) 0.0177(8) Uani 1 1 d . . .
C52 C 0.3987(2) 0.2064(3) 0.27603(17) 0.0340(11) Uani 1 1 d . . .
H52A H 0.3935 0.2757 0.2626 0.041 Uiso 1 1 calc R . .
C53 C 0.4125(3) 0.1873(4) 0.33677(19) 0.0447(13) Uani 1 1 d . . .
H53A H 0.4161 0.2436 0.3639 0.054 Uiso 1 1 calc R . .
C54 C 0.4209(2) 0.0862(4) 0.35766(18) 0.0342(11) Uani 1 1 d . . .
H54A H 0.4309 0.0734 0.3985 0.041 Uiso 1 1 calc R . .
C55 C 0.4143(2) 0.0046(4) 0.31730(19) 0.0379(12) Uani 1 1 d . . .
H55A H 0.4197 -0.0645 0.3309 0.045 Uiso 1 1 calc R . .
C56 C 0.3996(2) 0.0232(3) 0.25630(17) 0.0301(10) Uani 1 1 d . . .
H56A H 0.3945 -0.0335 0.2296 0.036 Uiso 1 1 calc R . .
C21 C 0.2596(2) 0.4258(3) 0.34192(18) 0.0311(10) Uani 1 1 d . . .
H21A H 0.2186 0.4334 0.3631 0.037 Uiso 1 1 calc R . .
C22 C 0.3136(3) 0.4556(4) 0.3853(2) 0.0616(17) Uani 1 1 d . . .
H22A H 0.3050 0.5237 0.4027 0.092 Uiso 1 1 calc R . .
H22B H 0.3533 0.4580 0.3634 0.092 Uiso 1 1 calc R . .
H22C H 0.3167 0.4039 0.4174 0.092 Uiso 1 1 calc R . .
C23 C 0.2579(3) 0.4901(4) 0.2856(2) 0.0596(16) Uani 1 1 d . . .
H23A H 0.2257 0.4627 0.2582 0.089 Uiso 1 1 calc R . .
H23B H 0.2991 0.4873 0.2663 0.089 Uiso 1 1 calc R . .
H23C H 0.2479 0.5619 0.2958 0.089 Uiso 1 1 calc R . .
C24 C 0.0975(2) 0.2677(4) 0.2695(2) 0.0398(12) Uani 1 1 d . . .
H24A H 0.1079 0.2553 0.2265 0.048 Uiso 1 1 calc R . .
C25 C 0.0640(3) 0.1737(5) 0.2947(3) 0.083(2) Uani 1 1 d . . .
H25A H 0.0903 0.1121 0.2891 0.125 Uiso 1 1 calc R . .
H25B H 0.0237 0.1642 0.2736 0.125 Uiso 1 1 calc R . .
H25C H 0.0565 0.1841 0.3375 0.125 Uiso 1 1 calc R . .
C26 C 0.0589(3) 0.3657(4) 0.2750(3) 0.0706(18) Uani 1 1 d . . .
H26A H 0.0829 0.4243 0.2593 0.106 Uiso 1 1 calc R . .
H26B H 0.0492 0.3781 0.3172 0.106 Uiso 1 1 calc R . .
H26C H 0.0196 0.3581 0.2520 0.106 Uiso 1 1 calc R . .
C31 C 0.1617(2) -0.2672(3) 0.13506(18) 0.0313(10) Uani 1 1 d . . .
H31A H 0.1966 -0.2645 0.1054 0.038 Uiso 1 1 calc R . .
C32 C 0.1019(3) -0.2280(4) 0.1055(2) 0.0611(16) Uani 1 1 d . . .
H32A H 0.1084 -0.1570 0.0914 0.092 Uiso 1 1 calc R . .
H32B H 0.0677 -0.2290 0.1346 0.092 Uiso 1 1 calc R . .
H32C H 0.0910 -0.2726 0.0715 0.092 Uiso 1 1 calc R . .
C33 C 0.1564(3) -0.3748(3) 0.1588(2) 0.0540(15) Uani 1 1 d . . .
H33A H 0.1965 -0.3951 0.1776 0.081 Uiso 1 1 calc R . .
H33B H 0.1464 -0.4224 0.1259 0.081 Uiso 1 1 calc R . .
H33C H 0.1230 -0.3777 0.1887 0.081 Uiso 1 1 calc R . .
C34 C 0.3573(2) -0.2378(3) 0.1774(2) 0.0327(10) Uani 1 1 d . . .
H34A H 0.3690 -0.1669 0.1634 0.039 Uiso 1 1 calc R . .
C35 C 0.3588(3) -0.3117(4) 0.1248(3) 0.0683(19) Uani 1 1 d . . .
H35A H 0.3298 -0.2873 0.0934 0.102 Uiso 1 1 calc R . .
H35B H 0.3460 -0.3808 0.1380 0.102 Uiso 1 1 calc R . .
H35C H 0.4016 -0.3147 0.1089 0.102 Uiso 1 1 calc R . .
C36 C 0.4007(3) -0.2688(4) 0.2300(3) 0.0700(18) Uani 1 1 d . . .
H36A H 0.3970 -0.2177 0.2622 0.105 Uiso 1 1 calc R . .
H36B H 0.4444 -0.2713 0.2164 0.105 Uiso 1 1 calc R . .
H36C H 0.3884 -0.3371 0.2449 0.105 Uiso 1 1 calc R . .
C61 C 0.0635(3) -0.1922(4) 0.3703(3) 0.0658(9) Uiso 0.50 1 d PGD A 1
C62 C 0.0482(5) -0.2432(5) 0.4245(3) 0.0658(9) Uiso 0.50 1 d PGD A 1
H62 H 0.0276 -0.2065 0.4555 0.079 Uiso 0.50 1 calc PR A 1
C63 C 0.0637(6) -0.3492(5) 0.4325(3) 0.0658(9) Uiso 0.50 1 d PGD A 1
H63 H 0.0534 -0.3834 0.4688 0.079 Uiso 0.50 1 calc PR A 1
C64 C 0.0945(4) -0.4042(4) 0.3862(4) 0.0658(9) Uiso 0.50 1 d PGD A 1
H64 H 0.1048 -0.4751 0.3915 0.079 Uiso 0.50 1 calc PR A 1
C65 C 0.1098(4) -0.3532(5) 0.3320(3) 0.0658(9) Uiso 0.50 1 d PGD A 1
H65 H 0.1304 -0.3899 0.3010 0.079 Uiso 0.50 1 calc PR A 1
C66 C 0.0943(4) -0.2472(5) 0.3240(3) 0.0658(9) Uiso 0.50 1 d PGD A 1
H66 H 0.1046 -0.2130 0.2878 0.079 Uiso 0.50 1 calc PR A 1
C67 C 0.0464(5) -0.0749(5) 0.3615(4) 0.0658(9) Uiso 0.50 1 d PD A 1
H67A H 0.0006 -0.0674 0.3580 0.099 Uiso 0.50 1 calc PR A 1
H67B H 0.0662 -0.0490 0.3250 0.099 Uiso 0.50 1 calc PR A 1
H67C H 0.0617 -0.0351 0.3961 0.099 Uiso 0.50 1 calc PR A 1
C61' C 0.0504(3) -0.1513(4) 0.3854(3) 0.0658(9) Uiso 0.50 1 d PGD B 2
C62' C 0.0399(5) -0.2203(5) 0.4337(3) 0.0658(9) Uiso 0.50 1 d PGD B 2
H62' H 0.0188 -0.1969 0.4684 0.079 Uiso 0.50 1 calc PR B 2
C63' C 0.0610(6) -0.3243(5) 0.4301(4) 0.0658(9) Uiso 0.50 1 d PGD B 2
H63' H 0.0540 -0.3705 0.4624 0.079 Uiso 0.50 1 calc PR B 2
C64' C 0.0927(5) -0.3593(4) 0.3782(4) 0.0658(9) Uiso 0.50 1 d PGD B 2
H64' H 0.1068 -0.4288 0.3758 0.079 Uiso 0.50 1 calc PR B 2
C65' C 0.1032(4) -0.2902(5) 0.3299(3) 0.0658(9) Uiso 0.50 1 d PGD B 2
H65' H 0.1243 -0.3136 0.2952 0.079 Uiso 0.50 1 calc PR B 2
C66' C 0.0820(4) -0.1862(5) 0.3335(3) 0.0658(9) Uiso 0.50 1 d PGD B 2
H66' H 0.0890 -0.1400 0.3011 0.079 Uiso 0.50 1 calc PR B 2
C67' C 0.0270(5) -0.0362(5) 0.3894(4) 0.0658(9) Uiso 0.50 1 d PD B 2
H67D H -0.0074 -0.0252 0.3605 0.099 Uiso 0.50 1 calc PR B 2
H67E H 0.0618 0.0108 0.3802 0.099 Uiso 0.50 1 calc PR B 2
H67F H 0.0120 -0.0222 0.4299 0.099 Uiso 0.50 1 calc PR B 2

loop_
_atom_site_aniso_label
_atom_site_aniso_U_11
_atom_site_aniso_U_22
_atom_site_aniso_U_33
_atom_site_aniso_U_23
_atom_site_aniso_U_13
_atom_site_aniso_U_12
W1 0.02003(9) 0.02091(9) 0.01806(8) 0.00005(6) -0.00539(7) 0.00223(7)
W2 0.01888(9) 0.01675(8) 0.01639(8) -0.00130(6) 0.00078(6) 0.00147(7)
Sn1 0.01695(14) 0.01543(13) 0.01179(12) 0.00018(9) -0.00130(10) 0.00228(11)
P1 0.0226(6) 0.0168(5) 0.0154(5) -0.0020(4) 0.0005(4) 0.0021(4)
P2 0.0266(6) 0.0142(5) 0.0180(5) -0.0011(4) -0.0005(4) 0.0004(4)
P3 0.0179(5) 0.0149(5) 0.0135(4) -0.0010(4) -0.0015(4) 0.0031(4)
O1 0.0263(16) 0.0136(13) 0.0181(13) -0.0011(10) 0.0002(11) 0.0049(11)
O1' 0.0272(16) 0.0165(13) 0.0185(13) -0.0048(11) -0.0040(12) 0.0029(12)
O1" 0.0240(16) 0.0307(15) 0.0209(14) -0.0049(12) 0.0012(12) 0.0034(13)
O2 0.0316(16) 0.0148(13) 0.0147(13) -0.0005(10) 0.0009(11) 0.0023(12)
O2" 0.0304(17) 0.0267(15) 0.0234(14) -0.0080(12) 0.0019(13) -0.0055(13)
O2' 0.0357(18) 0.0184(15) 0.0304(15) 0.0053(12) 0.0035(13) 0.0076(13)
C1 0.019(2) 0.019(2) 0.0128(18) -0.0011(15) -0.0022(16) 0.0011(16)
C2 0.019(2) 0.021(2) 0.0160(18) -0.0007(15) 0.0003(16) -0.0025(17)
C3 0.026(2) 0.022(2) 0.0155(19) -0.0023(16) -0.0005(17) -0.0052(18)
C4 0.026(2) 0.027(2) 0.018(2) 0.0032(17) -0.0032(17) -0.0091(18)
C5 0.026(2) 0.020(2) 0.021(2) 0.0036(16) -0.0046(17) -0.0022(18)
C6 0.017(2) 0.018(2) 0.0155(18) -0.0008(15) -0.0027(16) -0.0022(16)
C7 0.048(3) 0.028(2) 0.018(2) 0.0071(18) -0.006(2) -0.013(2)
C8 0.053(3) 0.061(3) 0.020(2) 0.012(2) -0.003(2) -0.020(3)
C9 0.094(4) 0.031(3) 0.029(2) 0.017(2) -0.019(3) -0.024(3)
C10 0.045(3) 0.038(3) 0.020(2) 0.0081(19) -0.006(2) -0.004(2)
O11 0.074(3) 0.038(2) 0.056(2) -0.0242(18) -0.022(2) 0.0178(19)
C11 0.035(3) 0.029(2) 0.031(2) -0.005(2) -0.014(2) 0.003(2)
O12 0.041(2) 0.051(2) 0.0334(18) 0.0149(16) 0.0039(16) -0.0017(17)
C12 0.031(3) 0.031(2) 0.019(2) 0.0009(18) -0.0038(19) 0.007(2)
O13 0.043(2) 0.0322(18) 0.061(2) -0.0099(16) 0.0004(17) 0.0072(16)
C13 0.021(2) 0.028(2) 0.029(2) 0.0016(19) -0.0050(18) 0.0068(19)
O14 0.045(2) 0.065(3) 0.068(2) 0.023(2) 0.017(2) -0.0124(19)
C14 0.030(3) 0.032(3) 0.038(3) 0.005(2) -0.007(2) 0.002(2)
O15 0.047(2) 0.098(3) 0.0356(19) -0.0120(19) -0.0228(18) 0.016(2)
C15 0.024(3) 0.048(3) 0.034(2) -0.003(2) -0.004(2) 0.008(2)
O16 0.0281(19) 0.044(2) 0.056(2) -0.0140(16) -0.0056(16) 0.0060(16)
C16 0.020(2) 0.026(2) 0.028(2) -0.0074(18) -0.0027(18) -0.0017(19)
O17 0.042(2) 0.0462(19) 0.0206(15) -0.0061(14) 0.0016(14) 0.0076(16)
C17 0.019(2) 0.024(2) 0.024(2) 0.0028(17) 0.0063(18) 0.0065(18)
O18 0.0245(18) 0.0311(17) 0.0444(18) 0.0041(14) 0.0029(14) 0.0106(14)
C18 0.028(3) 0.015(2) 0.022(2) 0.0034(16) 0.0022(18) 0.0006(18)
O19 0.070(3) 0.0367(18) 0.0254(16) -0.0132(14) 0.0020(16) -0.0130(17)
C19 0.032(3) 0.023(2) 0.024(2) 0.0004(18) 0.0008(19) 0.0008(19)
O20 0.0339(19) 0.0288(17) 0.0402(18) 0.0095(14) 0.0131(15) -0.0006(14)
C20 0.019(2) 0.026(2) 0.023(2) -0.0068(18) 0.0018(18) 0.0019(18)
C41 0.019(2) 0.0162(19) 0.0188(19) 0.0021(15) 0.0045(16) 0.0010(17)
C42 0.027(2) 0.024(2) 0.026(2) -0.0013(17) -0.0009(19) 0.0041(19)
C43 0.030(3) 0.035(3) 0.038(3) -0.004(2) 0.001(2) 0.017(2)
C44 0.046(3) 0.030(2) 0.032(2) -0.010(2) 0.008(2) 0.017(2)
C45 0.039(3) 0.027(2) 0.020(2) -0.0100(17) 0.0028(19) 0.001(2)
C46 0.024(2) 0.024(2) 0.019(2) -0.0015(16) 0.0018(17) 0.0044(18)
C51 0.017(2) 0.024(2) 0.0125(18) -0.0003(15) -0.0037(15) 0.0009(17)
C52 0.056(3) 0.024(2) 0.021(2) -0.0018(18) 0.005(2) -0.012(2)
C53 0.074(4) 0.039(3) 0.021(2) -0.005(2) -0.005(2) -0.025(3)
C54 0.028(3) 0.056(3) 0.019(2) 0.007(2) -0.0033(19) -0.004(2)
C55 0.053(3) 0.032(3) 0.028(2) 0.009(2) -0.001(2) 0.018(2)
C56 0.045(3) 0.025(2) 0.021(2) -0.0029(17) -0.003(2) 0.013(2)
C21 0.038(3) 0.019(2) 0.036(2) -0.0065(18) -0.003(2) 0.002(2)
C22 0.090(5) 0.035(3) 0.059(3) -0.011(2) -0.041(3) -0.005(3)
C23 0.097(5) 0.023(3) 0.059(3) 0.001(2) -0.028(3) 0.002(3)
C24 0.022(3) 0.058(3) 0.039(3) -0.011(2) -0.002(2) 0.000(2)
C25 0.038(4) 0.070(4) 0.143(6) -0.019(4) 0.017(4) -0.021(3)
C26 0.032(3) 0.080(4) 0.100(5) 0.002(4) -0.019(3) 0.020(3)
C31 0.038(3) 0.032(2) 0.024(2) -0.0119(18) 0.004(2) -0.010(2)
C32 0.076(4) 0.042(3) 0.064(4) -0.001(3) -0.037(3) -0.014(3)
C33 0.087(5) 0.023(3) 0.052(3) -0.007(2) -0.016(3) -0.007(3)
C34 0.031(3) 0.021(2) 0.046(3) -0.002(2) 0.000(2) 0.003(2)
C35 0.092(5) 0.038(3) 0.076(4) -0.025(3) 0.043(4) -0.004(3)
C36 0.055(4) 0.043(3) 0.111(5) 0.026(3) -0.033(4) 0.007(3)

loop_
_atom_type_symbol
_atom_type_description
_atom_type_scat_dispersion_real
_atom_type_scat_dispersion_imag
_atom_type_scat_source
C C 0.0033 0.0016 'International Tables Vol C Tables 4.2.6.8 and 6.1.1.4'
H H 0.0000 0.0000 'International Tables Vol C Tables 4.2.6.8 and 6.1.1.4'
O O 0.0106 0.0060 'International Tables Vol C Tables 4.2.6.8 and 6.1.1.4'
P P 0.1023 0.0942 'International Tables Vol C Tables 4.2.6.8 and 6.1.1.4'
Sn Sn -0.6537 1.4246 'International Tables Vol C Tables 4.2.6.8 and 6.1.1.4'
W W -0.8490 6.8722 'International Tables Vol C Tables 4.2.6.8 and 6.1.1.4'

loop_
_geom_angle_atom_site_label_1
_geom_angle_atom_site_label_2
_geom_angle_atom_site_label_3
_geom_angle
C15 W1 C12 89.81(17)
C15 W1 C11 89.07(17)
C12 W1 C11 88.97(17)
C15 W1 C13 92.08(17)
C12 W1 C13 87.79(16)
C11 W1 C13 176.56(17)
C15 W1 C14 92.59(18)
C12 W1 C14 176.58(17)
C11 W1 C14 93.50(17)
C13 W1 C14 89.69(17)
C15 W1 Sn1 176.08(13)
C12 W1 Sn1 92.70(11)
C11 W1 Sn1 87.97(11)
C13 W1 Sn1 91.03(11)
C14 W1 Sn1 85.03(12)
C20 W2 C17 86.62(15)
C20 W2 C16 90.76(16)
C17 W2 C16 87.61(15)
C20 W2 C19 86.56(15)
C17 W2 C19 172.55(16)
C16 W2 C19 89.48(16)
C20 W2 C18 89.87(15)
C17 W2 C18 93.22(15)
C16 W2 C18 178.99(15)
C19 W2 C18 89.76(16)
C20 W2 P3 174.46(10)
C17 W2 P3 87.90(11)
C16 W2 P3 88.21(11)
C19 W2 P3 98.87(11)
C18 W2 P3 91.24(10)
C1 Sn1 O1 78.08(11)
C1 Sn1 O2 76.92(11)
O1 Sn1 O2 154.56(8)
C1 Sn1 P3 99.76(10)
O1 Sn1 P3 86.45(7)
O2 Sn1 P3 93.20(7)
C1 Sn1 W1 132.45(10)
O1 Sn1 W1 104.53(6)
O2 Sn1 W1 95.78(6)
P3 Sn1 W1 127.71(2)
O1 P1 O1' 115.99(15)
O1 P1 O1" 112.75(15)
O1' P1 O1" 101.99(14)
O1 P1 C2 107.50(15)
O1' P1 C2 108.12(16)
O1" P1 C2 110.35(16)
O2 P2 O2" 115.34(15)
O2 P2 O2' 113.27(15)
O2" P2 O2' 103.98(15)
O2 P2 C6 108.18(15)
O2" P2 C6 104.95(16)
O2' P2 C6 110.79(16)
C41 P3 C51 103.85(17)
C41 P3 W2 108.60(12)
C51 P3 W2 117.70(12)
C41 P3 Sn1 104.43(12)
C51 P3 Sn1 101.77(12)
W2 P3 Sn1 118.79(4)
P1 O1 Sn1 117.69(13)
C21 O1' P1 123.3(2)
C24 O1" P1 124.3(2)
P2 O2 Sn1 115.28(13)
C31 O2" P2 120.8(2)
C34 O2' P2 124.0(2)
C6 C1 C2 117.0(3)
C6 C1 Sn1 122.0(2)
C2 C1 Sn1 120.8(3)
C3 C2 C1 121.0(3)
C3 C2 P1 124.3(3)
C1 C2 P1 114.6(3)
C2 C3 C4 121.8(3)
C5 C4 C3 116.9(3)
C5 C4 C7 123.1(3)
C3 C4 C7 120.0(3)
C4 C5 C6 121.6(3)
C1 C6 C5 121.6(3)
C1 C6 P2 114.9(3)
C5 C6 P2 123.5(3)
C10 C7 C8 109.4(3)
C10 C7 C9 108.8(4)
C8 C7 C9 109.1(4)
C10 C7 C4 108.8(3)
C8 C7 C4 109.4(4)
C9 C7 C4 111.3(3)
O11 C11 W1 177.0(4)
O12 C12 W1 178.6(4)
O13 C13 W1 177.6(4)
O14 C14 W1 179.0(4)
O15 C15 W1 178.3(4)
O16 C16 W2 178.4(4)
O17 C17 W2 176.0(3)
O18 C18 W2 176.8(3)
O19 C19 W2 176.0(4)
O20 C20 W2 178.9(3)
C42 C41 C46 118.2(3)
C42 C41 P3 121.1(3)
C46 C41 P3 120.5(3)
C43 C42 C41 120.3(4)
C44 C43 C42 120.4(4)
C45 C44 C43 119.9(4)
C44 C45 C46 120.6(4)
C45 C46 C41 120.6(4)
C56 C51 C52 118.1(3)
C56 C51 P3 123.0(3)
C52 C51 P3 118.8(3)
C53 C52 C51 120.9(4)
C54 C53 C52 120.7(4)
C55 C54 C53 118.7(4)
C54 C55 C56 120.9(4)
C51 C56 C55 120.6(4)
C23 C21 O1' 111.0(3)
C23 C21 C22 113.5(4)
O1' C21 C22 105.4(3)
O1" C24 C26 106.6(4)
O1" C24 C25 108.7(4)
C26 C24 C25 112.5(4)
C33 C31 C32 113.7(4)
C33 C31 O2" 108.6(3)
C32 C31 O2" 107.4(4)
O2' C34 C35 108.4(4)
O2' C34 C36 106.6(4)
C35 C34 C36 114.3(4)
C62 C61 C66 120.0
C62 C61 C67 120.0
C66 C61 C67 120.0
C61 C62 C63 120.0
C62 C63 C64 120.0
C65 C64 C63 120.0
C64 C65 C66 120.0
C65 C66 C61 120.0
C62' C61' C66' 120.0
C62' C61' C67' 120.0
C66' C61' C67' 120.0
C63' C62' C61' 120.0
C62' C63' C64' 120.0
C65' C64' C63' 120.0
C66' C65' C64' 120.0
C65' C66' C61' 120.0

loop_
_geom_bond_atom_site_label_1
_geom_bond_atom_site_label_2
_geom_bond_distance
W1 C15 1.986(4)
W1 C12 2.018(4)
W1 C11 2.035(4)
W1 C13 2.037(4)
W1 C14 2.049(5)
W1 Sn1 2.7660(3)
W2 C20 1.993(4)
W2 C17 2.030(4)
W2 C16 2.032(4)
W2 C19 2.033(4)
W2 C18 2.057(4)
W2 P3 2.5621(9)
Sn1 C1 2.189(3)
Sn1 O1 2.315(2)
Sn1 O2 2.391(2)
Sn1 P3 2.6053(10)
P1 O1 1.497(2)
P1 O1' 1.554(3)
P1 O1" 1.567(3)
P1 C2 1.786(4)
P2 O2 1.485(2)
P2 O2" 1.562(3)
P2 O2' 1.566(3)
P2 C6 1.781(4)
P3 C41 1.830(4)
P3 C51 1.836(4)
O1' C21 1.481(4)
O1" C24 1.469(5)
O2" C31 1.481(4)
O2' C34 1.464(5)
C1 C6 1.389(5)
C1 C2 1.398(5)
C2 C3 1.389(5)
C3 C4 1.394(5)
C4 C5 1.385(5)
C4 C7 1.538(5)
C5 C6 1.391(5)
C7 C10 1.524(6)
C7 C8 1.528(6)
C7 C9 1.533(6)
O11 C11 1.147(5)
O12 C12 1.143(5)
O13 C13 1.141(5)
O14 C14 1.124(5)
O15 C15 1.144(5)
O16 C16 1.133(5)
O17 C17 1.143(4)
O18 C18 1.130(4)
O19 C19 1.142(4)
O20 C20 1.154(4)
C41 C42 1.395(5)
C41 C46 1.404(5)
C42 C43 1.386(5)
C43 C44 1.378(6)
C44 C45 1.371(6)
C45 C46 1.378(5)
C51 C56 1.371(5)
C51 C52 1.380(5)
C52 C53 1.377(5)
C53 C54 1.368(6)
C54 C55 1.365(6)
C55 C56 1.385(5)
C21 C23 1.476(6)
C21 C22 1.510(6)
C24 C26 1.484(6)
C24 C25 1.487(7)
C31 C33 1.462(6)
C31 C32 1.481(6)
C34 C35 1.482(6)
C34 C36 1.508(6)
C61 C62 1.3900
C61 C66 1.3900
C61 C67 1.5382(10)
C62 C63 1.3900
C63 C64 1.3900
C64 C65 1.3900
C65 C66 1.3900
C61' C62' 1.3900
C61' C66' 1.3900
C61' C67' 1.5391(10)
C62' C63' 1.3900
C63' C64' 1.3900
C64' C65' 1.3900
C65' C66' 1.3900

loop_
_geom_torsion_atom_site_label_1
_geom_torsion_atom_site_label_2
_geom_torsion_atom_site_label_3
_geom_torsion_atom_site_label_4
_geom_torsion
C15 W1 Sn1 C1 -54.7(18)
C12 W1 Sn1 C1 175.52(17)
C11 W1 Sn1 C1 -95.61(18)
C13 W1 Sn1 C1 87.69(17)
C14 W1 Sn1 C1 -1.91(17)
C15 W1 Sn1 O1 -141.7(18)
C12 W1 Sn1 O1 88.51(13)
C11 W1 Sn1 O1 177.38(14)
C13 W1 Sn1 O1 0.67(13)
C14 W1 Sn1 O1 -88.92(14)
C15 W1 Sn1 O2 22.9(18)
C12 W1 Sn1 O2 -106.93(13)
C11 W1 Sn1 O2 -18.06(14)
C13 W1 Sn1 O2 165.24(13)
C14 W1 Sn1 O2 75.64(14)
C15 W1 Sn1 P3 121.5(18)
C12 W1 Sn1 P3 -8.35(12)
C11 W1 Sn1 P3 80.52(13)
C13 W1 Sn1 P3 -96.18(12)
C14 W1 Sn1 P3 174.22(13)
C20 W2 P3 C41 29.6(12)
C17 W2 P3 C41 37.91(17)
C16 W2 P3 C41 -49.76(17)
C19 W2 P3 C41 -138.95(18)
C18 W2 P3 C41 131.09(17)
C20 W2 P3 C51 147.1(12)
C17 W2 P3 C51 155.43(17)
C16 W2 P3 C51 67.76(17)
C19 W2 P3 C51 -21.44(18)
C18 W2 P3 C51 -111.39(17)
C20 W2 P3 Sn1 -89.5(12)
C17 W2 P3 Sn1 -81.10(11)
C16 W2 P3 Sn1 -168.77(11)
C19 W2 P3 Sn1 102.03(12)
C18 W2 P3 Sn1 12.08(11)
C1 Sn1 P3 C41 101.20(15)
O1 Sn1 P3 C41 178.45(13)
O2 Sn1 P3 C41 23.93(13)
W1 Sn1 P3 C41 -75.91(12)
C1 Sn1 P3 C51 -6.63(15)
O1 Sn1 P3 C51 70.62(13)
O2 Sn1 P3 C51 -83.90(13)
W1 Sn1 P3 C51 176.27(12)
C1 Sn1 P3 W2 -137.66(10)
O1 Sn1 P3 W2 -60.41(7)
O2 Sn1 P3 W2 145.07(6)
W1 Sn1 P3 W2 45.24(5)
O1' P1 O1 Sn1 130.23(15)
O1" P1 O1 Sn1 -112.71(16)
C2 P1 O1 Sn1 9.1(2)
C1 Sn1 O1 P1 -3.62(17)
O2 Sn1 O1 P1 -14.4(3)
P3 Sn1 O1 P1 -104.38(15)
W1 Sn1 O1 P1 127.52(14)
O1 P1 O1' C21 79.8(3)
O1" P1 O1' C21 -43.1(3)
C2 P1 O1' C21 -159.4(3)
O1 P1 O1" C24 39.9(4)
O1' P1 O1" C24 164.9(3)
C2 P1 O1" C24 -80.4(3)
O2" P2 O2 Sn1 99.25(16)
O2' P2 O2 Sn1 -141.10(15)
C6 P2 O2 Sn1 -17.9(2)
C1 Sn1 O2 P2 13.59(17)
O1 Sn1 O2 P2 24.4(3)
P3 Sn1 O2 P2 112.88(15)
W1 Sn1 O2 P2 -118.70(14)
O2 P2 O2" C31 60.6(3)
O2' P2 O2" C31 -64.0(3)
C6 P2 O2" C31 179.5(3)
O2 P2 O2' C34 19.9(3)
O2" P2 O2' C34 145.9(3)
C6 P2 O2' C34 -101.8(3)
O1 Sn1 C1 C6 -179.6(3)
O2 Sn1 C1 C6 -4.4(3)
P3 Sn1 C1 C6 -95.4(3)
W1 Sn1 C1 C6 81.5(3)
O1 Sn1 C1 C2 -5.1(3)
O2 Sn1 C1 C2 170.2(3)
P3 Sn1 C1 C2 79.1(3)
W1 Sn1 C1 C2 -104.0(3)
C6 C1 C2 C3 2.2(6)
Sn1 C1 C2 C3 -172.6(3)
C6 C1 C2 P1 -173.8(3)
Sn1 C1 C2 P1 11.4(4)
O1 P1 C2 C3 171.1(3)
O1' P1 C2 C3 45.2(4)
O1" P1 C2 C3 -65.6(4)
O1 P1 C2 C1 -13.0(3)
O1' P1 C2 C1 -138.9(3)
O1" P1 C2 C1 110.3(3)
C1 C2 C3 C4 -0.5(6)
P1 C2 C3 C4 175.1(3)
C2 C3 C4 C5 -1.7(6)
C2 C3 C4 C7 176.7(4)
C3 C4 C5 C6 2.1(6)
C7 C4 C5 C6 -176.2(4)
C2 C1 C6 C5 -1.8(6)
Sn1 C1 C6 C5 172.9(3)
C2 C1 C6 P2 -178.7(3)
Sn1 C1 C6 P2 -4.0(4)
C4 C5 C6 C1 -0.3(6)
C4 C5 C6 P2 176.3(3)
O2 P2 C6 C1 14.8(3)
O2" P2 C6 C1 -108.9(3)
O2' P2 C6 C1 139.5(3)
O2 P2 C6 C5 -162.0(3)
O2" P2 C6 C5 74.3(4)
O2' P2 C6 C5 -37.3(4)
C5 C4 C7 C10 115.4(4)
C3 C4 C7 C10 -62.8(5)
C5 C4 C7 C8 -125.1(4)
C3 C4 C7 C8 56.7(5)
C5 C4 C7 C9 -4.5(6)
C3 C4 C7 C9 177.3(4)
C15 W1 C11 O11 67(7)
C12 W1 C11 O11 -23(7)
C13 W1 C11 O11 -43(9)
C14 W1 C11 O11 159(7)
Sn1 W1 C11 O11 -116(7)
C15 W1 C12 O12 43(16)
C11 W1 C12 O12 132(16)
C13 W1 C12 O12 -49(16)
C14 W1 C12 O12 -91(16)
Sn1 W1 C12 O12 -140(16)
C15 W1 C13 O13 -54(9)
C12 W1 C13 O13 36(9)
C11 W1 C13 O13 56(10)
C14 W1 C13 O13 -146(9)
Sn1 W1 C13 O13 129(9)
C15 W1 C14 O14 -112(25)
C12 W1 C14 O14 23(27)
C11 W1 C14 O14 159(25)
C13 W1 C14 O14 -20(25)
Sn1 W1 C14 O14 71(25)
C12 W1 C15 O15 16(14)
C11 W1 C15 O15 -73(14)
C13 W1 C15 O15 104(14)
C14 W1 C15 O15 -166(14)
Sn1 W1 C15 O15 -114(14)
C20 W2 C16 O16 -55(13)
C17 W2 C16 O16 32(13)
C19 W2 C16 O16 -141(13)
C18 W2 C16 O16 177(100)
P3 W2 C16 O16 120(13)
C20 W2 C17 O17 40(5)
C16 W2 C17 O17 -51(5)
C19 W2 C17 O17 16(6)
C18 W2 C17 O17 129(5)
P3 W2 C17 O17 -140(5)
C20 W2 C18 O18 -30(6)
C17 W2 C18 O18 -117(6)
C16 W2 C18 O18 98(10)
C19 W2 C18 O18 57(6)
P3 W2 C18 O18 155(6)
C20 W2 C19 O19 -8(6)
C17 W2 C19 O19 16(7)
C16 W2 C19 O19 83(6)
C18 W2 C19 O19 -97(6)
P3 W2 C19 O19 171(6)
C17 W2 C20 O20 106(18)
C16 W2 C20 O20 -167(100)
C19 W2 C20 O20 -77(18)
C18 W2 C20 O20 13(18)
P3 W2 C20 O20 114(18)
C51 P3 C41 C42 -41.0(3)
W2 P3 C41 C42 85.0(3)
Sn1 P3 C41 C42 -147.3(3)
C51 P3 C41 C46 144.1(3)
W2 P3 C41 C46 -89.8(3)
Sn1 P3 C41 C46 37.8(3)
C46 C41 C42 C43 -1.4(6)
P3 C41 C42 C43 -176.3(3)
C41 C42 C43 C44 0.0(6)
C42 C43 C44 C45 1.9(7)
C43 C44 C45 C46 -2.4(7)
C44 C45 C46 C41 1.0(6)
C42 C41 C46 C45 0.9(6)
P3 C41 C46 C45 175.9(3)
C41 P3 C51 C56 -32.3(4)
W2 P3 C51 C56 -152.3(3)
Sn1 P3 C51 C56 76.0(4)
C41 P3 C51 C52 153.0(3)
W2 P3 C51 C52 33.0(4)
Sn1 P3 C51 C52 -98.7(3)
C56 C51 C52 C53 0.7(7)
P3 C51 C52 C53 175.7(4)
C51 C52 C53 C54 0.6(7)
C52 C53 C54 C55 -1.1(7)
C53 C54 C55 C56 0.2(7)
C52 C51 C56 C55 -1.6(7)
P3 C51 C56 C55 -176.3(3)
C54 C55 C56 C51 1.1(7)
P1 O1' C21 C23 -57.0(5)
P1 O1' C21 C22 179.8(3)
P1 O1" C24 C26 -139.9(4)
P1 O1" C24 C25 98.6(4)
P2 O2" C31 C33 110.7(4)
P2 O2" C31 C32 -126.0(3)
P2 O2' C34 C35 -106.5(4)
P2 O2' C34 C36 130.1(3)
C66 C61 C62 C63 0.0
C67 C61 C62 C63 180.0
C61 C62 C63 C64 0.0
C62 C63 C64 C65 0.0
C63 C64 C65 C66 0.0
C64 C65 C66 C61 0.0
C62 C61 C66 C65 0.0
C67 C61 C66 C65 180.0
C66' C61' C62' C63' 0.0
C67' C61' C62' C63' 180.0
C61' C62' C63' C64' 0.0
C62' C63' C64' C65' 0.0
C63' C64' C65' C66' 0.0
C64' C65' C66' C61' 0.0
C62' C61' C66' C65' 0.0
C67' C61' C66' C65' 180.0
